data_9014000
loop_
_publ_author_name
'Mereiter, K.'

_publ_section_title
;
 Chenite, Pb4Cu(SO4)2(OH)6, from Susanna mine, Leadhills, Scotland.
 Note: Crystal is from the Paar et al (1986) mineral description paper
;
_journal_name_full 'Private communication'
_journal_page_first 0
_journal_page_last 0
_journal_volume 0
_journal_year 2009
_chemical_compound_source 'Susanna mine, Leadhills, Scotland'
_chemical_formula_structural Pb4Cu(SO4)2(OH)6
_chemical_formula_sum 'Cu H6 O14 Pb4 S2'
_chemical_name_mineral Chenite
_space_group_IT_number 2
_symmetry_space_group_name_Hall '-P 1'
_symmetry_space_group_name_H-M 'P -1'
_cell_angle_alpha 111.994
_cell_angle_beta 97.765
_cell_angle_gamma 100.426
_cell_length_a 5.7960
_cell_length_b 7.9471
_cell_length_c 7.9836
_cell_formula_units_Z 1
_cell_volume 326.939
_database_code_amcsd 0015326
_exptl_crystal_density_diffrn 6.026
_cod_original_formula_sum 'Pb4 Cu S2 O14 H6'
_cod_database_code 9014000

loop_
_space_group_symop_operation_xyz
x,y,z
-x,-y,-z

loop_
_atom_site_aniso_label
_atom_site_aniso_U_11
_atom_site_aniso_U_22
_atom_site_aniso_U_33
_atom_site_aniso_U_12
_atom_site_aniso_U_13
_atom_site_aniso_U_23
Pb1 0.01431 0.01583 0.01347 0.00388 0.00174 0.00559
Pb2 0.01299 0.01528 0.01628 0.00477 0.00390 0.00716
Cu 0.00860 0.01270 0.01270 0.00340 0.00050 0.00240
S 0.01560 0.01440 0.01270 0.00630 0.00330 0.00670
O1 0.00970 0.01240 0.01380 0.00250 0.00040 0.00320
O2 0.01020 0.01980 0.00870 0.00290 0.00090 0.00360
O3 0.01300 0.01650 0.01360 0.00450 -0.00010 0.00340
O4 0.01760 0.02900 0.01940 0.00260 -0.00160 0.01260
O5 0.04000 0.02120 0.02700 0.01970 0.00900 0.01180
O6 0.02500 0.03000 0.01210 0.00900 0.00180 0.00880
O7 0.02310 0.01780 0.02200 0.00480 0.00670 0.01090

loop_
_atom_site_label
_atom_site_fract_x
_atom_site_fract_y
_atom_site_fract_z
_atom_site_U_iso_or_equiv
Pb1 0.37159 0.25404 0.48633 0.01479
Pb2 0.56054 0.27164 0.04707 0.01440
Cu 0.00000 0.00000 0.00000 0.01230
S 0.05990 0.73885 0.27600 0.01350
O1 0.21290 0.23350 0.18730 0.01290
H1 0.14640 0.32270 0.19780 0.01500
O2 0.27700 -0.04410 -0.11830 0.01390
H2 0.23850 -0.07500 -0.23440 0.01700
O3 0.31960 0.56060 0.59850 0.01540
H3 0.17880 0.56290 0.55490 0.01900
O4 -0.19810 0.68520 0.19110 0.02240
O5 0.16540 0.57750 0.21480 0.02700
O6 0.09220 0.81580 0.47990 0.02220
O7 0.18590 0.88180 0.22050 0.02010

loop_
_cod_changelog_entry_id
_cod_changelog_entry_author
_cod_changelog_entry_date
_cod_changelog_entry_text
1 'Vaitkus, Antanas' 2022-04-26T18:40:00+03:00 'Marked entry as being related to AMCSD entry 0015326.'
2 'Vaitkus, Antanas' 2022-04-26T18:42:00+03:00 'Updated bibliographic information.'

loop_
_cod_related_entry_id
_cod_related_entry_database
_cod_related_entry_code
1 AMCSD 0015326
